data_4302742
loop_
_publ_author_name
'Fang Kong'
'Qi-Pu Lin'
'Fei-Yan Yi'
'Jiang-Gao Mao'

_publ_section_title
;
Explorations of New Phases in the GaIII/InIII-CuII-SeIV-O System
;
_journal_name_full 'Inorganic Chemistry'
_journal_page_first 6794
_journal_page_last 6803
_journal_paper_doi 10.1021/ic900756u
_journal_volume 48
_journal_year 2009
_chemical_formula_sum 'Cu3 Ga2 O18 Se6'
_chemical_formula_weight 1091.82
_chemical_name_systematic
; 
 ? 
;
_space_group_IT_number 14
_symmetry_cell_setting monoclinic
_symmetry_space_group_name_Hall '-P 2ybc'
_symmetry_space_group_name_H-M 'P 1 21/c 1'
_atom_sites_solution_primary direct
_atom_sites_solution_secondary difmap
_audit_creation_method SHELXL-97
_cell_angle_alpha 90.00
_cell_angle_beta 95.895(6)
_cell_angle_gamma 90.00
_cell_formula_units_Z 2
_cell_length_a 12.269(4)
_cell_length_b 8.186(3)
_cell_length_c 7.594(2)
_cell_measurement_temperature 293.15
_cell_measurement_theta_max 27.4835
_cell_measurement_theta_min 2.4867
_cell_volume 758.7(4)
_computing_structure_refinement 'SHELXL-97 (Sheldrick, 1997)'
_computing_structure_solution 'SHELXS-97 (Sheldrick, 1990)'
_diffrn_ambient_temperature 173(2)
_diffrn_measured_fraction_theta_full 0.999
_diffrn_measured_fraction_theta_max 0.999
_diffrn_measurement_device_type Mercury70
_diffrn_measurement_method CCD_Profile_fitting
_diffrn_radiation_monochromator graphite
_diffrn_radiation_source 'fine-focus sealed tube'
_diffrn_radiation_type MoK\a
_diffrn_radiation_wavelength 0.71073
_diffrn_reflns_av_R_equivalents 0.0341
_diffrn_reflns_av_sigmaI/netI 0.0338
_diffrn_reflns_limit_h_max 15
_diffrn_reflns_limit_h_min -15
_diffrn_reflns_limit_k_max 10
_diffrn_reflns_limit_k_min -10
_diffrn_reflns_limit_l_max 6
_diffrn_reflns_limit_l_min -9
_diffrn_reflns_number 5655
_diffrn_reflns_theta_full 27.49
_diffrn_reflns_theta_max 27.49
_diffrn_reflns_theta_min 3.00
_exptl_absorpt_coefficient_mu 22.140
_exptl_absorpt_correction_T_max 0.331
_exptl_absorpt_correction_T_min 0.058
_exptl_absorpt_correction_type multi-scan
_exptl_crystal_colour olivine
_exptl_crystal_density_diffrn 4.779
_exptl_crystal_density_method 'not measured'
_exptl_crystal_description Prism
_exptl_crystal_F_000 994
_exptl_crystal_size_max 0.1400
_exptl_crystal_size_mid 0.1200
_exptl_crystal_size_min 0.0500
_refine_diff_density_max 0.924
_refine_diff_density_min -0.787
_refine_diff_density_rms 0.188
_refine_ls_extinction_coef 0.0041(3)
_refine_ls_extinction_expression Fc^*^=kFc[1+0.001xFc^2^\l^3^/sin(2\q)]^-1/4^
_refine_ls_extinction_method SHELXL
_refine_ls_goodness_of_fit_ref 1.023
_refine_ls_matrix_type full
_refine_ls_number_parameters 129
_refine_ls_number_reflns 1740
_refine_ls_number_restraints 0
_refine_ls_restrained_S_all 1.023
_refine_ls_R_factor_all 0.0264
_refine_ls_R_factor_gt 0.0222
_refine_ls_shift/su_max 0.009
_refine_ls_shift/su_mean 0.001
_refine_ls_structure_factor_coef Fsqd
_refine_ls_weighting_details 'calc w=1/[\s^2^(Fo^2^)+(0.0305P)^2^+0.3570P] where P=(Fo^2^+2Fc^2^)/3'
_refine_ls_weighting_scheme calc
_refine_ls_wR_factor_gt 0.0545
_refine_ls_wR_factor_ref 0.0570
_reflns_number_gt 1590
_reflns_number_total 1740
_reflns_threshold_expression >2sigma(I)
_cod_data_source_file ic900756u_si_002_3.cif
_cod_data_source_block Cu3Ga2Se6O18
_cod_depositor_comments
;
The following automatic conversions were performed:
'_exptl_absorpt_correction_type' value 'Multi-scan' changed to
'multi-scan' according to
'/home/saulius/struct/CIF-dictionaries/cif_core.dic' dictionary named
'cif_core.dic' version 2.4.1 from 2010-06-29.

Automatic conversion script
Id: cif_fix_enum 1527 2010-12-29 10:47:43Z saulius 
;
_cod_database_code 4302742

loop_
_symmetry_equiv_pos_as_xyz
'x, y, z'
'-x, y+1/2, -z+1/2'
'-x, -y, -z'
'x, -y-1/2, z-1/2'

loop_
_atom_site_label
_atom_site_type_symbol
_atom_site_fract_x
_atom_site_fract_y
_atom_site_fract_z
_atom_site_U_iso_or_equiv
_atom_site_adp_type
_atom_site_occupancy
_atom_site_symmetry_multiplicity
_atom_site_calc_flag
_atom_site_refinement_flags
_atom_site_disorder_assembly
_atom_site_disorder_group
Ga Ga 0.17355(3) 0.49344(5) -0.13596(6) 0.00590(12) Uani 1 1 d . . .
Cu1 Cu 0.5000 1.0000 0.0000 0.00672(16) Uani 1 2 d S . .
Cu2 Cu 0.37919(4) 0.62153(6) 0.12771(7) 0.00884(13) Uani 1 1 d . . .
Se1 Se 0.21383(3) 0.90305(5) -0.05223(5) 0.00544(11) Uani 1 1 d . . .
Se2 Se 0.60640(3) 0.68653(5) 0.18578(5) 0.00555(11) Uani 1 1 d . . .
Se3 Se -0.04414(3) 0.69701(5) -0.13839(5) 0.00667(12) Uani 1 1 d . . .
O1 O 0.2523(2) 0.9818(3) 0.1500(4) 0.0122(6) Uani 1 1 d . . .
O2 O 0.3231(2) 0.9664(3) -0.1524(4) 0.0096(6) Uani 1 1 d . . .
O3 O 0.2493(2) 0.6997(3) -0.0133(4) 0.0095(6) Uani 1 1 d . . .
O4 O 0.5004(2) 0.7661(3) 0.0410(4) 0.0080(6) Uani 1 1 d . . .
O5 O 0.6774(2) 0.5925(3) 0.0354(4) 0.0076(6) Uiso 1 1 d . . .
O6 O 0.5184(2) 0.5342(3) 0.2422(4) 0.0071(6) Uani 1 1 d . . .
O7 O 0.0522(2) 0.6097(3) -0.2570(4) 0.0108(6) Uani 1 1 d . . .
O8 O -0.1131(2) 0.5261(3) -0.0878(4) 0.0083(6) Uani 1 1 d . . .
O9 O -0.1330(2) 0.7665(3) -0.3081(4) 0.0098(6) Uani 1 1 d . . .

loop_
_atom_site_aniso_label
_atom_site_aniso_U_11
_atom_site_aniso_U_22
_atom_site_aniso_U_33
_atom_site_aniso_U_23
_atom_site_aniso_U_13
_atom_site_aniso_U_12
Ga 0.0078(2) 0.0076(2) 0.0027(2) 0.00048(16) 0.00257(16) 0.00012(16)
Cu1 0.0138(3) 0.0050(3) 0.0018(3) 0.0005(3) 0.0031(3) 0.0011(3)
Cu2 0.0089(2) 0.0112(3) 0.0066(3) 0.0033(2) 0.00121(19) 0.00003(19)
Se1 0.00747(19) 0.0071(2) 0.00203(19) -0.00002(14) 0.00185(15) 0.00017(14)
Se2 0.00830(19) 0.0065(2) 0.0022(2) -0.00055(14) 0.00207(15) 0.00015(14)
Se3 0.00942(19) 0.0084(2) 0.0026(2) 0.00040(15) 0.00251(15) -0.00091(15)
O1 0.0150(14) 0.0178(16) 0.0044(14) -0.0058(12) 0.0042(12) -0.0058(12)
O2 0.0145(14) 0.0122(15) 0.0025(14) 0.0004(11) 0.0030(12) -0.0021(12)
O3 0.0125(13) 0.0027(15) 0.0130(15) 0.0010(11) -0.0008(12) 0.0002(11)
O4 0.0100(13) 0.0083(14) 0.0058(14) 0.0003(12) 0.0006(11) -0.0003(11)
O6 0.0067(12) 0.0095(14) 0.0059(13) 0.0020(11) 0.0039(11) -0.0019(11)
O7 0.0090(12) 0.0183(16) 0.0057(14) 0.0047(12) 0.0039(11) 0.0065(12)
O8 0.0114(13) 0.0103(14) 0.0037(13) 0.0000(11) 0.0028(11) -0.0037(11)
O9 0.0143(13) 0.0074(14) 0.0078(14) 0.0036(12) 0.0020(12) 0.0031(11)

loop_
_atom_type_symbol
_atom_type_description
_atom_type_scat_dispersion_real
_atom_type_scat_dispersion_imag
_atom_type_scat_source
O O 0.0106 0.0060 'International Tables Vol C Tables 4.2.6.8 and 6.1.1.4'
Cu Cu 0.3201 1.2651 'International Tables Vol C Tables 4.2.6.8 and 6.1.1.4'
Ga Ga 0.2307 1.6083 'International Tables Vol C Tables 4.2.6.8 and 6.1.1.4'
Se Se -0.0929 2.2259 'International Tables Vol C Tables 4.2.6.8 and 6.1.1.4'

loop_
_geom_angle_atom_site_label_1
_geom_angle_atom_site_label_2
_geom_angle_atom_site_label_3
_geom_angle
_geom_angle_site_symmetry_1
_geom_angle_site_symmetry_3
_geom_angle_publ_flag
O7 Ga O8 96.50(12) . 3_565 ?
O7 Ga O9 101.47(12) . 2_544 ?
O8 Ga O9 90.02(11) 3_565 2_544 ?
O7 Ga O1 88.64(12) . 4_575 ?
O8 Ga O1 173.37(12) 3_565 4_575 ?
O9 Ga O1 93.06(12) 2_544 4_575 ?
O7 Ga O5 167.03(11) . 3_665 ?
O8 Ga O5 93.04(12) 3_565 3_665 ?
O9 Ga O5 87.26(11) 2_544 3_665 ?
O1 Ga O5 81.26(11) 4_575 3_665 ?
O7 Ga O3 95.76(12) . . ?
O8 Ga O3 82.44(11) 3_565 . ?
O9 Ga O3 161.88(12) 2_544 . ?
O1 Ga O3 92.91(12) 4_575 . ?
O5 Ga O3 76.77(11) 3_665 . ?
O4 Cu1 O4 180.00(3) . 3_675 ?
O4 Cu1 O6 91.15(11) . 4_575 ?
O4 Cu1 O6 88.85(11) 3_675 4_575 ?
O4 Cu1 O6 88.85(11) . 2_655 ?
O4 Cu1 O6 91.15(11) 3_675 2_655 ?
O6 Cu1 O6 180.0 4_575 2_655 ?
O4 Cu1 O2 92.82(10) . 3_675 ?
O4 Cu1 O2 87.18(10) 3_675 3_675 ?
O6 Cu1 O2 107.63(10) 4_575 3_675 ?
O6 Cu1 O2 72.37(10) 2_655 3_675 ?
O4 Cu1 O2 87.18(10) . . ?
O4 Cu1 O2 92.82(10) 3_675 . ?
O6 Cu1 O2 72.37(10) 4_575 . ?
O6 Cu1 O2 107.63(10) 2_655 . ?
O2 Cu1 O2 180.00(13) 3_675 . ?
O3 Cu2 O6 172.65(12) . . ?
O3 Cu2 O2 104.25(12) . 4_576 ?
O6 Cu2 O2 81.83(11) . 4_576 ?
O3 Cu2 O4 102.33(11) . . ?
O6 Cu2 O4 74.23(11) . . ?
O2 Cu2 O4 142.51(11) 4_576 . ?
O3 Cu2 O5 76.06(11) . 3_665 ?
O6 Cu2 O5 99.65(11) . 3_665 ?
O2 Cu2 O5 93.85(11) 4_576 3_665 ?
O4 Cu2 O5 118.06(11) . 3_665 ?
O3 Cu2 Se2 140.06(9) . . ?
O6 Cu2 Se2 37.18(8) . . ?
O2 Cu2 Se2 110.79(8) 4_576 . ?
O4 Cu2 Se2 37.78(8) . . ?
O5 Cu2 Se2 118.90(7) 3_665 . ?
O1 Se1 O2 97.56(14) . . ?
O1 Se1 O3 99.75(14) . . ?
O2 Se1 O3 100.03(13) . . ?
O5 Se2 O6 102.52(13) . . ?
O5 Se2 O4 98.46(13) . . ?
O6 Se2 O4 88.91(13) . . ?
O5 Se2 Cu2 112.14(9) . . ?
O6 Se2 Cu2 43.39(9) . . ?
O4 Se2 Cu2 46.46(9) . . ?
O9 Se3 O8 98.74(14) . . ?
O9 Se3 O7 99.45(14) . . ?
O8 Se3 O7 99.30(14) . . ?
Se1 O1 Ga 132.07(16) . 4_576 ?
Se1 O2 Cu2 128.38(16) . 4_575 ?
Se1 O2 Cu1 123.06(14) . . ?
Cu2 O2 Cu1 94.19(11) 4_575 . ?
Se1 O3 Cu2 126.04(16) . . ?
Se1 O3 Ga 127.08(16) . . ?
Cu2 O3 Ga 106.37(12) . . ?
Se2 O4 Cu1 117.37(14) . . ?
Se2 O4 Cu2 95.76(13) . . ?
Cu1 O4 Cu2 128.93(14) . . ?
Se2 O5 Ga 114.18(15) . 3_665 ?
Se2 O5 Cu2 125.73(14) . 3_665 ?
Ga O5 Cu2 98.90(11) 3_665 3_665 ?
Se2 O6 Cu2 99.43(13) . . ?
Se2 O6 Cu1 118.40(15) . 2_645 ?
Cu2 O6 Cu1 107.55(12) . 2_645 ?
Se3 O7 Ga 119.84(16) . . ?
Se3 O8 Ga 120.85(15) . 3_565 ?
Se3 O9 Ga 127.69(16) . 2_554 ?

loop_
_geom_bond_atom_site_label_1
_geom_bond_atom_site_label_2
_geom_bond_distance
_geom_bond_site_symmetry_2
_geom_bond_publ_flag
Ga O7 1.920(3) . ?
Ga O8 1.929(3) 3_565 ?
Ga O9 1.959(3) 2_544 ?
Ga O1 1.985(3) 4_575 ?
Ga O5 2.033(3) 3_665 ?
Ga O3 2.099(3) . ?
Cu1 O4 1.940(3) . ?
Cu1 O4 1.940(3) 3_675 ?
Cu1 O6 2.013(3) 4_575 ?
Cu1 O6 2.013(3) 2_655 ?
Cu1 O2 2.368(3) 3_675 ?
Cu1 O2 2.368(3) . ?
Cu2 O3 1.935(3) . ?
Cu2 O6 1.969(3) . ?
Cu2 O2 2.004(3) 4_576 ?
Cu2 O4 2.060(3) . ?
Cu2 O5 2.216(3) 3_665 ?
Cu2 Se2 2.8277(10) . ?
Se1 O1 1.688(3) . ?
Se1 O2 1.689(3) . ?
Se1 O3 1.739(3) . ?
Se2 O5 1.691(3) . ?
Se2 O6 1.732(3) . ?
Se2 O4 1.741(3) . ?
Se3 O9 1.698(3) . ?
Se3 O8 1.700(3) . ?
Se3 O7 1.714(3) . ?
O1 Ga 1.985(3) 4_576 ?
O2 Cu2 2.004(3) 4_575 ?
O5 Ga 2.033(3) 3_665 ?
O5 Cu2 2.216(3) 3_665 ?
O6 Cu1 2.013(3) 2_645 ?
O8 Ga 1.929(3) 3_565 ?
O9 Ga 1.959(3) 2_554 ?
